data_4509418
loop_
_publ_author_name
'Dong, Bao-xia'
'Xu, Qiang'

_publ_section_title
;
 Structural Investigation of Flexible
 1,4-Bis(1,2,4-triazol-1-ylmethyl)benzene Ligand in Keggin-Based
 Polyoxometalate Frameworks
;
_journal_issue 6
_journal_name_full 'Crystal Growth &amp; Design'
_journal_page_first 2776
_journal_paper_doi 10.1021/cg9000076
_journal_volume 9
_journal_year 2009
_chemical_formula_sum 'C36 H52 Mo12 N18 Ni2 O48 Si'
_chemical_formula_weight 2801.75
_chemical_name_systematic
; 
 ? 
;
_space_group_IT_number 2
_symmetry_cell_setting triclinic
_symmetry_space_group_name_Hall '-P 1'
_symmetry_space_group_name_H-M 'P -1'
_atom_sites_solution_hydrogens geom
_atom_sites_solution_primary direct
_atom_sites_solution_secondary difmap
_audit_creation_method SHELXL-97
_cell_angle_alpha 105.76(3)
_cell_angle_beta 90.60(3)
_cell_angle_gamma 110.20(3)
_cell_formula_units_Z 1
_cell_length_a 10.200(2)
_cell_length_b 13.462(3)
_cell_length_c 14.900(3)
_cell_measurement_reflns_used 4680
_cell_measurement_temperature 293(2)
_cell_measurement_theta_max 24.0
_cell_measurement_theta_min 3.16
_cell_volume 1835.6(8)
_computing_cell_refinement 'Bruker XSCANS'
_computing_data_collection 'Bruker XSCANS'
_computing_data_reduction 'Bruker SHELXTL'
_computing_molecular_graphics 'Bruker SHELXTL'
_computing_publication_material 'Bruker SHELXTL'
_computing_structure_refinement 'SHELXL-97 (Sheldrick, 1997)'
_computing_structure_solution 'SHELXS-97 (Sheldrick, 1990)'
_diffrn_ambient_temperature 293(2)
_diffrn_measured_fraction_theta_full 0.996
_diffrn_measured_fraction_theta_max 0.996
_diffrn_measurement_device_type 'Bruker P4'
_diffrn_measurement_method '\w scans'
_diffrn_radiation_monochromator graphite
_diffrn_radiation_source 'fine-focus sealed tube'
_diffrn_radiation_type MoK\a
_diffrn_radiation_wavelength 0.71073
_diffrn_reflns_av_R_equivalents 0.0612
_diffrn_reflns_av_sigmaI/netI 0.0786
_diffrn_reflns_limit_h_max 11
_diffrn_reflns_limit_h_min -11
_diffrn_reflns_limit_k_max 15
_diffrn_reflns_limit_k_min -15
_diffrn_reflns_limit_l_max 17
_diffrn_reflns_limit_l_min -16
_diffrn_reflns_number 12695
_diffrn_reflns_theta_full 24.00
_diffrn_reflns_theta_max 24.00
_diffrn_reflns_theta_min 3.16
_diffrn_standards_decay_% none
_diffrn_standards_interval_count none
_diffrn_standards_interval_time none
_diffrn_standards_number none
_exptl_absorpt_coefficient_mu 2.604
_exptl_absorpt_correction_type none
_exptl_absorpt_process_details none
_exptl_crystal_colour green
_exptl_crystal_density_diffrn 2.520
_exptl_crystal_density_method 'not measured'
_exptl_crystal_description block
_exptl_crystal_F_000 1352
_exptl_crystal_size_max 0.32
_exptl_crystal_size_mid 0.30
_exptl_crystal_size_min 0.28
_refine_diff_density_max 1.621
_refine_diff_density_min -1.399
_refine_diff_density_rms 0.298
_refine_ls_extinction_coef 0.0015(4)
_refine_ls_extinction_expression Fc^*^=kFc[1+0.001xFc^2^\l^3^/sin(2\q)]^-1/4^
_refine_ls_extinction_method SHELXL
_refine_ls_goodness_of_fit_ref 1.137
_refine_ls_hydrogen_treatment constr
_refine_ls_matrix_type full
_refine_ls_number_parameters 532
_refine_ls_number_reflns 5740
_refine_ls_number_restraints 1
_refine_ls_restrained_S_all 1.140
_refine_ls_R_factor_all 0.1144
_refine_ls_R_factor_gt 0.0966
_refine_ls_shift/su_max 0.000
_refine_ls_shift/su_mean 0.000
_refine_ls_structure_factor_coef Fsqd
_refine_ls_weighting_details 'calc w=1/[\s^2^(Fo^2^)+(0.0559P)^2^+98.7721P] where P=(Fo^2^+2Fc^2^)/3'
_refine_ls_weighting_scheme calc
_refine_ls_wR_factor_gt 0.2314
_refine_ls_wR_factor_ref 0.2455
_reflns_number_gt 4680
_reflns_number_total 5762
_reflns_threshold_expression >2sigma(I)
_cod_data_source_file cg9000076sup1.cif
_cod_data_source_block 6
_cod_depositor_comments
;
The following automatic conversions were performed:

'_symmetry_cell_setting' value 'Triclinic' changed to 'triclinic'
according to /home/saulius/struct/CIF-dictionaries/cif_core.dic
dictionary named 'cif_core.dic' version 2.4.2 from 2011-04-26.

Automatic conversion script
Id: cif_fix_values 1891 2012-01-12 08:04:46Z andrius 
;
_cod_original_sg_symbol_H-M P-1
_cod_database_code 4509418

loop_
_symmetry_equiv_pos_as_xyz
'x, y, z'
'-x, -y, -z'

loop_
_atom_site_label
_atom_site_type_symbol
_atom_site_fract_x
_atom_site_fract_y
_atom_site_fract_z
_atom_site_U_iso_or_equiv
_atom_site_adp_type
_atom_site_occupancy
_atom_site_symmetry_multiplicity
_atom_site_calc_flag
_atom_site_refinement_flags
Si1 Si 0.0000 -0.5000 -0.5000 0.0272(16) Uani 1 2 d S
Mo1 Mo -0.0255(2) -0.62020(15) -0.74601(12) 0.0353(5) Uani 1 1 d .
Mo2 Mo -0.33074(19) -0.62109(16) -0.63345(15) 0.0430(5) Uani 1 1 d .
Mo3 Mo 0.2205(2) -0.23154(15) -0.49594(14) 0.0416(5) Uani 1 1 d .
Mo4 Mo -0.11230(19) -0.27769(15) -0.41473(12) 0.0350(5) Uani 1 1 d .
Mo5 Mo 0.30896(18) -0.46210(16) -0.61521(13) 0.0350(5) Uani 1 1 d .
Mo6 Mo -0.0904(2) -0.37298(17) -0.65892(14) 0.0410(5) Uani 1 1 d .
Ni2 Ni -0.1401(3) -0.0132(2) -0.25885(18) 0.0308(6) Uani 1 1 d .
O1W O -0.3533(15) -0.0632(12) -0.3162(11) 0.048(4) Uani 1 1 d .
O1 O -0.082(3) -0.523(2) -0.6008(18) 0.039(7) Uani 0.50 1 d P
O2W O -0.090(2) 0.0540(14) -0.3706(11) 0.057(4) Uani 1 1 d .
O2 O -0.272(2) -0.4909(15) -0.6570(17) 0.089(8) Uani 1 1 d .
O3 O 0.0902(19) -0.198(2) -0.4265(12) 0.101(9) Uani 1 1 d .
O3W O -0.464(3) 0.093(2) -0.335(2) 0.115(8) Uiso 1 1 d .
O4 O 0.306(3) -0.3242(17) -0.5910(13) 0.104(9) Uani 1 1 d .
O4W O -0.369(3) -0.172(4) -0.518(2) 0.069(11) Uani 0.50 1 d P
O5 O -0.268(2) -0.3926(13) -0.4024(14) 0.073(6) Uani 1 1 d .
O5W O -0.136(4) -0.054(3) -0.551(3) 0.074(11) Uiso 0.50 1 d P
O6 O -0.211(2) -0.6673(16) -0.727(2) 0.112(10) Uani 1 1 d .
O7 O -0.043(2) -0.4758(14) -0.7462(18) 0.092(8) Uani 1 1 d .
O8 O 0.1781(19) -0.5242(13) -0.7169(15) 0.076(6) Uani 1 1 d .
O9 O -0.172(3) -0.582(2) -0.5070(18) 0.032(6) Uani 0.50 1 d P
O10 O 0.0191(19) -0.7187(14) -0.7021(14) 0.074(6) Uani 1 1 d .
O11 O -0.1544(19) -0.296(2) -0.5363(12) 0.097(8) Uani 1 1 d .
O12 O 0.4564(18) -0.4447(18) -0.6653(14) 0.071(6) Uani 1 1 d .
O13 O -0.379(3) -0.5739(16) -0.5162(12) 0.096(8) Uani 1 1 d .
O14 O 0.3251(19) -0.1079(14) -0.5016(15) 0.071(6) Uani 1 1 d .
O15 O -0.1441(16) -0.3141(13) -0.7279(10) 0.046(4) Uani 1 1 d .
O16 O -0.029(2) -0.6709(14) -0.8598(10) 0.060(5) Uani 1 1 d .
O17 O -0.4824(17) -0.6933(15) -0.7001(12) 0.061(5) Uani 1 1 d .
O18 O -0.1517(15) -0.1659(11) -0.3587(11) 0.043(4) Uani 1 1 d .
O19 O 0.001(2) -0.3798(19) -0.5129(16) 0.023(5) Uiso 0.50 1 d P
O20 O 0.074(2) -0.5551(19) -0.5835(15) 0.021(5) Uani 0.50 1 d P
O21 O 0.311(3) -0.2530(17) -0.4083(14) 0.103(9) Uani 1 1 d .
O22 O 0.0862(18) -0.273(2) -0.6102(10) 0.095(8) Uani 1 1 d .
N1 N 0.0710(17) 0.0175(13) -0.2227(12) 0.036(4) Uani 1 1 d .
N2 N 0.303(2) 0.0768(19) -0.2354(19) 0.068(7) Uani 1 1 d .
N3 N 0.2618(19) -0.0139(14) -0.2027(12) 0.040(4) Uani 1 1 d .
N4 N -0.1986(17) -0.0984(14) -0.1590(12) 0.035(4) Uani 1 1 d .
N5 N -0.208(2) -0.1345(16) -0.0178(13) 0.054(5) Uani 1 1 d .
N6 N -0.2584(19) -0.2322(15) -0.0935(12) 0.040(4) Uani 1 1 d .
N7 N -0.1300(18) 0.1399(15) -0.1776(11) 0.037(4) Uani 1 1 d .
N8 N -0.034(2) 0.3125(16) -0.0691(14) 0.057(5) Uani 1 1 d .
N9 N -0.146(2) 0.3028(15) -0.1303(13) 0.046(5) Uani 1 1 d .
C1 C 0.179(2) 0.089(2) -0.252(2) 0.069(9) Uani 1 1 d D
H1A H 0.1693 0.1404 -0.2798 0.083 Uiso 1 1 calc R
C2 C 0.125(2) -0.0469(16) -0.1947(13) 0.031(4) Uani 1 1 d D
H2A H 0.0746 -0.1060 -0.1727 0.037 Uiso 1 1 calc R
C3 C 0.361(2) -0.065(2) -0.1924(18) 0.056(7) Uani 1 1 d .
H3A H 0.4324 -0.0480 -0.2339 0.067 Uiso 1 1 calc R
H3B H 0.3124 -0.1452 -0.2118 0.067 Uiso 1 1 calc R
C4 C 0.434(2) -0.0287(16) -0.0902(15) 0.034(4) Uani 1 1 d .
C5 C 0.417(2) -0.1074(19) -0.0456(18) 0.055(6) Uani 1 1 d .
H5A H 0.3605 -0.1804 -0.0757 0.066 Uiso 1 1 calc R
C6 C 0.514(3) 0.079(2) -0.0478(19) 0.064(7) Uani 1 1 d .
H6A H 0.5240 0.1326 -0.0781 0.076 Uiso 1 1 calc R
C7 C -0.256(2) -0.2082(16) -0.1750(14) 0.037(5) Uani 1 1 d .
H7A H -0.2886 -0.2598 -0.2337 0.044 Uiso 1 1 calc R
C8 C -0.174(2) -0.0590(18) -0.0627(15) 0.046(5) Uani 1 1 d .
H8A H -0.1353 0.0163 -0.0312 0.055 Uiso 1 1 calc R
C9 C -0.309(3) -0.3436(19) -0.0792(18) 0.053(6) Uani 1 1 d .
H9A H -0.2359 -0.3520 -0.0435 0.064 Uiso 1 1 calc R
H9B H -0.3328 -0.3999 -0.1396 0.064 Uiso 1 1 calc R
C10 C -0.440(2) -0.3586(17) -0.0262(13) 0.032(5) Uani 1 1 d .
C11 C -0.572(3) -0.3907(18) -0.0792(16) 0.048(6) Uani 1 1 d .
H11A H -0.5799 -0.4039 -0.1439 0.058 Uiso 1 1 calc R
C12 C -0.306(3) 0.4019(19) 0.0297(16) 0.047(5) Uani 1 1 d .
H12A H -0.2182 0.4187 0.0608 0.056 Uiso 1 1 calc R
C13 C -0.324(2) 0.3866(16) -0.0675(16) 0.040(5) Uani 1 1 d .
C14 C -0.445(2) 0.3587(19) -0.1122(17) 0.046(5) Uiso 1 1 d .
H14A H -0.4529 0.3480 -0.1766 0.055 Uiso 1 1 calc R
C15 C -0.434(2) -0.3437(18) 0.0647(18) 0.050(6) Uani 1 1 d .
H15A H -0.3470 -0.3226 0.0989 0.060 Uiso 1 1 calc R
C16 C -0.194(3) 0.397(2) -0.1219(19) 0.060(7) Uani 1 1 d .
H16B H -0.2170 0.3997 -0.1842 0.072 Uiso 1 1 calc R
H16A H -0.1180 0.4652 -0.0898 0.072 Uiso 1 1 calc R
C17 C -0.194(2) 0.2053(18) -0.1926(16) 0.044(5) Uani 1 1 d .
H17A H -0.2641 0.1844 -0.2417 0.053 Uiso 1 1 calc R
C18 C -0.030(2) 0.211(2) -0.1002(17) 0.051(6) Uiso 1 1 d .
H18A H 0.0332 0.1889 -0.0730 0.061 Uiso 1 1 calc R

loop_
_atom_site_aniso_label
_atom_site_aniso_U_11
_atom_site_aniso_U_22
_atom_site_aniso_U_33
_atom_site_aniso_U_23
_atom_site_aniso_U_13
_atom_site_aniso_U_12
Si1 0.032(4) 0.023(4) 0.032(4) 0.010(3) 0.007(3) 0.016(3)
Mo1 0.0563(12) 0.0345(10) 0.0223(9) 0.0064(7) 0.0126(8) 0.0262(9)
Mo2 0.0335(10) 0.0401(11) 0.0531(12) 0.0025(9) -0.0075(9) 0.0195(8)
Mo3 0.0502(11) 0.0285(10) 0.0440(11) 0.0154(8) 0.0058(9) 0.0083(8)
Mo4 0.0467(11) 0.0333(10) 0.0334(10) 0.0010(8) 0.0045(8) 0.0314(8)
Mo5 0.0367(10) 0.0441(11) 0.0377(10) 0.0166(8) 0.0164(8) 0.0270(8)
Mo6 0.0480(11) 0.0544(12) 0.0453(12) 0.0340(10) 0.0132(9) 0.0333(10)
Ni2 0.0346(13) 0.0300(14) 0.0346(14) 0.0084(11) 0.0048(11) 0.0205(11)
O1W 0.043(8) 0.041(9) 0.060(10) 0.008(8) 0.007(7) 0.020(7)
O1 0.050(17) 0.046(17) 0.020(13) -0.007(12) 0.002(12) 0.030(14)
O2W 0.095(13) 0.052(10) 0.047(10) 0.024(8) 0.009(9) 0.046(10)
O2 0.080(13) 0.055(11) 0.17(2) 0.051(13) 0.097(15) 0.051(10)
O3 0.055(11) 0.19(3) 0.029(10) 0.010(12) 0.020(8) 0.021(14)
O4 0.23(3) 0.067(13) 0.054(12) -0.004(10) -0.001(14) 0.112(17)
O4W 0.044(19) 0.11(3) 0.05(2) 0.01(2) -0.006(16) 0.05(2)
O5 0.083(13) 0.032(9) 0.096(15) 0.032(10) -0.032(11) 0.005(9)
O6 0.085(14) 0.054(12) 0.23(3) 0.049(16) 0.091(18) 0.055(12)
O7 0.071(12) 0.041(10) 0.19(2) 0.046(13) 0.088(15) 0.037(9)
O8 0.075(12) 0.036(9) 0.109(16) 0.044(10) -0.048(11) -0.005(8)
O9 0.045(16) 0.025(14) 0.038(15) 0.009(12) 0.019(12) 0.027(12)
O10 0.079(12) 0.041(10) 0.101(15) 0.052(10) -0.044(11) -0.003(9)
O11 0.053(11) 0.19(3) 0.028(9) 0.024(13) 0.003(8) 0.030(14)
O12 0.063(11) 0.115(16) 0.092(14) 0.074(13) 0.046(10) 0.065(12)
O13 0.23(3) 0.061(12) 0.037(10) 0.014(9) 0.003(13) 0.104(16)
O14 0.074(12) 0.041(10) 0.106(16) 0.037(10) 0.041(11) 0.016(9)
O15 0.067(10) 0.059(10) 0.036(8) 0.022(7) 0.011(7) 0.047(9)
O16 0.102(14) 0.052(10) 0.025(8) 0.012(7) 0.013(8) 0.026(10)
O17 0.047(9) 0.075(12) 0.052(10) -0.007(9) -0.008(8) 0.029(9)
O18 0.053(9) 0.024(7) 0.053(9) -0.006(7) 0.003(7) 0.027(7)
O20 0.033(13) 0.026(13) 0.014(12) 0.010(10) -0.001(10) 0.019(11)
O21 0.22(3) 0.072(14) 0.063(13) 0.013(11) -0.005(15) 0.114(18)
O22 0.046(10) 0.17(2) 0.010(7) -0.014(10) -0.003(7) 0.002(12)
N1 0.039(9) 0.030(9) 0.042(10) 0.005(8) 0.008(8) 0.020(8)
N2 0.034(10) 0.066(15) 0.12(2) 0.041(14) 0.012(12) 0.020(10)
N3 0.058(12) 0.039(10) 0.030(9) 0.015(8) -0.008(8) 0.023(9)
N4 0.044(10) 0.036(10) 0.037(10) 0.011(8) 0.010(8) 0.027(8)
N5 0.070(13) 0.047(12) 0.032(10) 0.007(9) -0.004(9) 0.009(10)
N6 0.053(11) 0.043(11) 0.035(10) 0.013(8) 0.020(8) 0.030(9)
N7 0.052(10) 0.050(11) 0.022(8) 0.010(8) 0.014(8) 0.035(9)
N8 0.086(15) 0.043(12) 0.049(12) 0.002(10) 0.015(11) 0.041(11)
N9 0.074(13) 0.044(11) 0.044(11) 0.020(9) 0.033(10) 0.044(10)
C1 0.048(14) 0.064(17) 0.14(3) 0.079(19) 0.024(16) 0.034(13)
C2 0.034(11) 0.038(11) 0.031(11) 0.014(9) 0.005(8) 0.022(9)
C3 0.042(13) 0.055(15) 0.067(17) -0.008(13) -0.016(12) 0.035(12)
C4 0.033(10) 0.022(10) 0.044(12) 0.007(9) -0.001(9) 0.011(8)
C5 0.054(14) 0.032(13) 0.064(16) -0.006(12) -0.017(12) 0.013(11)
C6 0.065(16) 0.068(18) 0.072(19) 0.043(16) -0.008(14) 0.025(14)
C7 0.038(11) 0.031(11) 0.027(11) -0.005(9) 0.012(9) 0.006(9)
C8 0.060(14) 0.030(12) 0.034(12) -0.005(10) 0.009(11) 0.012(10)
C9 0.059(15) 0.039(13) 0.068(17) 0.016(12) 0.033(13) 0.026(12)
C10 0.049(12) 0.039(11) 0.032(11) 0.026(9) 0.023(9) 0.030(10)
C11 0.075(17) 0.040(13) 0.042(13) 0.015(11) 0.019(12) 0.032(12)
C12 0.060(14) 0.043(13) 0.048(14) 0.018(11) 0.016(11) 0.026(11)
C13 0.060(14) 0.025(10) 0.054(14) 0.020(10) 0.029(11) 0.032(10)
C15 0.049(13) 0.034(12) 0.067(17) 0.013(11) 0.013(12) 0.016(10)
C16 0.091(19) 0.051(15) 0.064(17) 0.025(13) 0.051(15) 0.050(15)
C17 0.052(13) 0.039(13) 0.050(14) 0.007(11) 0.003(11) 0.031(11)

loop_
_atom_type_symbol
_atom_type_description
_atom_type_scat_dispersion_real
_atom_type_scat_dispersion_imag
_atom_type_scat_source
C C 0.0033 0.0016 'International Tables Vol C Tables 4.2.6.8 and 6.1.1.4'
H H 0.0000 0.0000 'International Tables Vol C Tables 4.2.6.8 and 6.1.1.4'
N N 0.0061 0.0033 'International Tables Vol C Tables 4.2.6.8 and 6.1.1.4'
O O 0.0106 0.0060 'International Tables Vol C Tables 4.2.6.8 and 6.1.1.4'
Si Si 0.0817 0.0704 'International Tables Vol C Tables 4.2.6.8 and 6.1.1.4'
Mo Mo -1.6832 0.6857 'International Tables Vol C Tables 4.2.6.8 and 6.1.1.4'
Ni Ni 0.3393 1.1124 'International Tables Vol C Tables 4.2.6.8 and 6.1.1.4'

loop_
_geom_angle_atom_site_label_1
_geom_angle_atom_site_label_2
_geom_angle_atom_site_label_3
_geom_angle
_geom_angle_site_symmetry_1
_geom_angle_site_symmetry_3
O20 Si1 O20 180.0(12) 2_544 .
O20 Si1 O1 111.1(11) 2_544 .
O20 Si1 O1 68.9(11) . .
O20 Si1 O1 68.9(11) 2_544 2_544
O20 Si1 O1 111.1(11) . 2_544
O1 Si1 O1 180.000(6) . 2_544
O20 Si1 O19 71.3(11) 2_544 .
O20 Si1 O19 108.7(11) . .
O1 Si1 O19 70.9(13) . .
O1 Si1 O19 109.1(13) 2_544 .
O20 Si1 O19 108.7(11) 2_544 2_544
O20 Si1 O19 71.3(11) . 2_544
O1 Si1 O19 109.1(13) . 2_544
O1 Si1 O19 70.9(13) 2_544 2_544
O19 Si1 O19 180.0(15) . 2_544
O20 Si1 O9 110.4(12) 2_544 2_544
O20 Si1 O9 69.6(12) . 2_544
O1 Si1 O9 110.9(14) . 2_544
O1 Si1 O9 69.1(14) 2_544 2_544
O19 Si1 O9 73.4(11) . 2_544
O19 Si1 O9 106.6(11) 2_544 2_544
O20 Si1 O9 69.6(12) 2_544 .
O20 Si1 O9 110.4(12) . .
O1 Si1 O9 69.1(14) . .
O1 Si1 O9 110.9(14) 2_544 .
O19 Si1 O9 106.6(11) . .
O19 Si1 O9 73.4(11) 2_544 .
O9 Si1 O9 180.0(18) 2_544 .
O16 Mo1 O10 101.8(9) . .
O16 Mo1 O6 103.8(12) . .
O10 Mo1 O6 96.4(9) . .
O16 Mo1 O8 98.3(9) . .
O10 Mo1 O8 87.2(7) . .
O6 Mo1 O8 156.4(11) . .
O16 Mo1 O7 97.7(9) . .
O10 Mo1 O7 158.6(10) . .
O6 Mo1 O7 87.3(7) . .
O8 Mo1 O7 81.3(7) . .
O16 Mo1 O1 159.0(9) . .
O10 Mo1 O1 96.7(10) . .
O6 Mo1 O1 63.9(11) . .
O8 Mo1 O1 92.5(10) . .
O7 Mo1 O1 66.0(10) . .
O16 Mo1 O20 155.7(9) . .
O10 Mo1 O20 64.1(8) . .
O6 Mo1 O20 97.7(11) . .
O8 Mo1 O20 62.9(8) . .
O7 Mo1 O20 94.5(9) . .
O1 Mo1 O20 44.4(8) . .
O17 Mo2 O2 105.2(11) . .
O17 Mo2 O13 104.6(11) . .
O2 Mo2 O13 97.4(9) . .
O17 Mo2 O6 96.6(10) . .
O2 Mo2 O6 87.7(8) . .
O13 Mo2 O6 156.1(11) . .
O17 Mo2 O21 96.8(10) . 2_544
O2 Mo2 O21 156.1(11) . 2_544
O13 Mo2 O21 85.7(8) . 2_544
O6 Mo2 O21 80.6(9) . 2_544
O17 Mo2 O9 153.1(9) . .
O2 Mo2 O9 99.9(11) . .
O13 Mo2 O9 62.0(10) . .
O6 Mo2 O9 94.1(10) . .
O21 Mo2 O9 60.6(9) 2_544 .
O17 Mo2 O1 156.1(9) . .
O2 Mo2 O1 65.7(10) . .
O13 Mo2 O1 98.6(11) . .
O6 Mo2 O1 62.2(10) . .
O21 Mo2 O1 90.5(11) 2_544 .
O9 Mo2 O1 47.3(9) . .
O14 Mo3 O21 102.8(12) . .
O14 Mo3 O3 102.3(11) . .
O21 Mo3 O3 96.5(11) . .
O14 Mo3 O22 98.4(10) . .
O21 Mo3 O22 156.8(11) . .
O3 Mo3 O22 88.2(8) . .
O14 Mo3 O4 97.5(10) . .
O21 Mo3 O4 87.8(9) . .
O3 Mo3 O4 158.3(11) . .
O22 Mo3 O4 80.1(9) . .
O14 Mo3 O19 155.1(9) . .
O21 Mo3 O19 99.6(11) . .
O3 Mo3 O19 64.2(10) . .
O22 Mo3 O19 62.0(8) . .
O4 Mo3 O19 94.2(10) . .
O14 Mo3 O9 153.8(9) . 2_544
O21 Mo3 O9 61.6(10) . 2_544
O3 Mo3 O9 100.5(11) . 2_544
O22 Mo3 O9 95.1(10) . 2_544
O4 Mo3 O9 62.9(9) . 2_544
O19 Mo3 O9 50.0(8) . 2_544
O18 Mo4 O11 104.0(10) . .
O18 Mo4 O5 101.7(8) . .
O11 Mo4 O5 97.1(9) . .
O18 Mo4 O10 93.5(8) . 2_544
O11 Mo4 O10 160.3(10) . 2_544
O5 Mo4 O10 88.0(7) . 2_544
O18 Mo4 O3 98.2(9) . .
O11 Mo4 O3 89.1(8) . .
O5 Mo4 O3 156.9(10) . .
O10 Mo4 O3 79.3(8) 2_544 .
O18 Mo4 O19 158.1(8) . .
O11 Mo4 O19 66.9(10) . .
O5 Mo4 O19 99.2(9) . .
O10 Mo4 O19 93.6(9) 2_544 .
O3 Mo4 O19 62.9(9) . .
O18 Mo4 O20 151.0(7) . 2_544
O11 Mo4 O20 102.9(11) . 2_544
O5 Mo4 O20 64.2(8) . 2_544
O10 Mo4 O20 62.2(8) 2_544 2_544
O3 Mo4 O20 92.7(10) . 2_544
O19 Mo4 O20 47.7(8) . 2_544
O12 Mo5 O4 99.5(11) . .
O12 Mo5 O8 101.3(10) . .
O4 Mo5 O8 96.3(9) . .
O12 Mo5 O5 101.7(9) . 2_544
O4 Mo5 O5 156.4(11) . 2_544
O8 Mo5 O5 89.6(7) . 2_544
O12 Mo5 O13 101.3(11) . 2_544
O4 Mo5 O13 88.5(8) . 2_544
O8 Mo5 O13 155.7(11) . 2_544
O5 Mo5 O13 77.3(8) 2_544 2_544
O12 Mo5 O9 154.3(11) . 2_544
O4 Mo5 O9 66.2(10) . 2_544
O8 Mo5 O9 101.5(10) . 2_544
O5 Mo5 O9 90.2(9) 2_544 2_544
O13 Mo5 O9 58.9(10) 2_544 2_544
O12 Mo5 O20 158.4(10) . .
O4 Mo5 O20 98.8(11) . .
O8 Mo5 O20 65.3(8) . .
O5 Mo5 O20 63.0(8) 2_544 .
O13 Mo5 O20 90.5(10) 2_544 .
O9 Mo5 O20 46.4(8) 2_544 .
O15 Mo6 O7 100.2(9) . .
O15 Mo6 O22 102.8(10) . .
O7 Mo6 O22 98.9(9) . .
O15 Mo6 O2 99.4(9) . .
O7 Mo6 O2 88.9(7) . .
O22 Mo6 O2 154.6(10) . .
O15 Mo6 O11 97.2(8) . .
O7 Mo6 O11 160.6(10) . .
O22 Mo6 O11 85.5(8) . .
O2 Mo6 O11 79.7(9) . .
O15 Mo6 O19 154.6(8) . .
O7 Mo6 O19 103.2(10) . .
O22 Mo6 O19 63.7(9) . .
O2 Mo6 O19 91.0(9) . .
O11 Mo6 O19 61.8(8) . .
O15 Mo6 O1 157.0(9) . .
O7 Mo6 O1 67.4(9) . .
O22 Mo6 O1 98.4(11) . .
O2 Mo6 O1 62.3(9) . .
O11 Mo6 O1 93.3(9) . .
O19 Mo6 O1 46.5(8) . .
N7 Ni2 N1 93.9(7) . .
N7 Ni2 N4 98.2(6) . .
N1 Ni2 N4 90.6(6) . .
N7 Ni2 O2W 88.2(6) . .
N1 Ni2 O2W 90.9(7) . .
N4 Ni2 O2W 173.3(7) . .
N7 Ni2 O1W 94.5(6) . .
N1 Ni2 O1W 170.7(6) . .
N4 Ni2 O1W 92.1(6) . .
O2W Ni2 O1W 85.3(7) . .
N7 Ni2 O18 172.8(6) . .
N1 Ni2 O18 88.2(6) . .
N4 Ni2 O18 88.7(6) . .
O2W Ni2 O18 84.9(6) . .
O1W Ni2 O18 83.0(6) . .
Si1 O1 O20 55.4(11) . .
Si1 O1 Mo2 121.1(15) . .
O20 O1 Mo2 137.5(17) . .
Si1 O1 Mo1 123.7(14) . .
O20 O1 Mo1 68.5(10) . .
Mo2 O1 Mo1 95.8(9) . .
Si1 O1 Mo6 121.6(15) . .
O20 O1 Mo6 125.6(16) . .
Mo2 O1 Mo6 93.5(9) . .
Mo1 O1 Mo6 93.6(9) . .
Mo2 O2 Mo6 138.1(12) . .
Mo3 O3 Mo4 135.9(14) . .
Mo5 O4 Mo3 134.9(14) . .
Mo4 O5 Mo5 137.6(11) . 2_544
Mo1 O6 Mo2 137.8(15) . .
Mo6 O7 Mo1 132.8(13) . .
Mo5 O8 Mo1 137.0(12) . .
Si1 O9 Mo2 122.0(13) . .
Si1 O9 Mo5 120.0(13) . 2_544
Mo2 O9 Mo5 98.8(9) . 2_544
Si1 O9 Mo3 117.2(11) . 2_544
Mo2 O9 Mo3 97.7(10) . 2_544
Mo5 O9 Mo3 95.8(9) 2_544 2_544
Mo1 O10 Mo4 138.4(11) . 2_544
Mo4 O11 Mo6 133.8(13) . .
Mo2 O13 Mo5 140.1(14) . 2_544
Mo4 O18 Ni2 161.1(9) . .
Si1 O19 Mo4 120.8(11) . .
Si1 O19 Mo3 119.1(11) . .
Mo4 O19 Mo3 96.8(8) . .
Si1 O19 Mo6 120.5(12) . .
Mo4 O19 Mo6 97.6(8) . .
Mo3 O19 Mo6 96.6(8) . .
Si1 O20 O1 55.7(10) . .
Si1 O20 Mo4 119.9(11) . 2_544
O1 O20 Mo4 133.7(15) . 2_544
Si1 O20 Mo5 123.2(12) . .
O1 O20 Mo5 127.8(14) . .
Mo4 O20 Mo5 94.5(8) 2_544 .
Si1 O20 Mo1 122.5(11) . .
O1 O20 Mo1 67.1(10) . .
Mo4 O20 Mo1 95.0(8) 2_544 .
Mo5 O20 Mo1 94.5(7) . .
Mo3 O21 Mo2 139.9(13) . 2_544
Mo6 O22 Mo3 137.6(13) . .
C2 N1 C1 105.5(16) . .
C2 N1 Ni2 127.7(13) . .
C1 N1 Ni2 123.9(14) . .
C1 N2 N3 102.2(18) . .
C2 N3 N2 110.6(16) . .
C2 N3 C3 129.8(19) . .
N2 N3 C3 119(2) . .
C7 N4 C8 103.1(17) . .
C7 N4 Ni2 127.1(13) . .
C8 N4 Ni2 129.4(14) . .
C8 N5 N6 100.9(17) . .
C7 N6 N5 110.5(17) . .
C7 N6 C9 127.4(19) . .
N5 N6 C9 122.1(18) . .
C17 N7 C18 101.7(18) . .
C17 N7 Ni2 130.2(15) . .
C18 N7 Ni2 127.0(14) . .
C18 N8 N9 100.6(19) . .
C17 N9 N8 111.0(17) . .
C17 N9 C16 128(2) . .
N8 N9 C16 121(2) . .
N1 C1 N2 112.0(18) . .
N1 C2 N3 109.4(16) . .
N3 C3 C4 113.6(18) . .
C6 C4 C5 121(2) . .
C6 C4 C3 121(2) . .
C5 C4 C3 118.4(19) . .
C4 C5 C6 121(2) . 2_655
C4 C6 C5 118(2) . 2_655
N6 C7 N4 109.6(17) . .
N5 C8 N4 115.8(19) . .
N6 C9 C10 110.0(16) . .
C15 C10 C11 119.5(19) . .
C15 C10 C9 123(2) . .
C11 C10 C9 117.8(19) . .
C10 C11 C12 118(2) . 2_455
C13 C12 C11 118(2) . 2_455
C14 C13 C12 122(2) . .
C14 C13 C16 120(2) . .
C12 C13 C16 118(2) . .
C13 C14 C15 121(2) . 2_455
C10 C15 C14 122(2) . 2_455
N9 C16 C13 112.2(18) . .
N9 C17 N7 112(2) . .
N8 C18 N7 115(2) . .

loop_
_geom_bond_atom_site_label_1
_geom_bond_atom_site_label_2
_geom_bond_distance
_geom_bond_site_symmetry_2
Si1 O20 1.61(2) 2_544
Si1 O20 1.61(2) .
Si1 O1 1.61(3) .
Si1 O1 1.61(3) 2_544
Si1 O19 1.68(2) .
Si1 O19 1.68(2) 2_544
Si1 O9 1.70(3) 2_544
Si1 O9 1.70(3) .
Mo1 O16 1.641(15) .
Mo1 O10 1.810(14) .
Mo1 O6 1.830(19) .
Mo1 O8 1.998(17) .
Mo1 O7 2.011(17) .
Mo1 O1 2.39(2) .
Mo1 O20 2.42(2) .
Mo2 O17 1.652(16) .
Mo2 O2 1.780(17) .
Mo2 O13 1.826(19) .
Mo2 O6 1.975(19) .
Mo2 O21 2.027(16) 2_544
Mo2 O9 2.29(3) .
Mo2 O1 2.39(3) .
Mo3 O14 1.664(16) .
Mo3 O21 1.734(19) .
Mo3 O3 1.794(19) .
Mo3 O22 1.997(17) .
Mo3 O4 2.035(19) .
Mo3 O19 2.38(2) .
Mo3 O9 2.40(2) 2_544
Mo4 O18 1.693(12) .
Mo4 O11 1.786(17) .
Mo4 O5 1.847(17) .
Mo4 O10 1.995(15) 2_544
Mo4 O3 2.006(19) .
Mo4 O19 2.33(2) .
Mo4 O20 2.41(2) 2_544
Mo5 O12 1.658(15) .
Mo5 O4 1.804(16) .
Mo5 O8 1.810(17) .
Mo5 O5 1.946(15) 2_544
Mo5 O13 1.948(18) 2_544
Mo5 O9 2.38(2) 2_544
Mo5 O20 2.41(2) .
Mo6 O15 1.648(13) .
Mo6 O7 1.829(18) .
Mo6 O22 1.829(17) .
Mo6 O2 1.984(18) .
Mo6 O11 2.07(2) .
Mo6 O19 2.39(2) .
Mo6 O1 2.43(3) .
Ni2 N7 2.054(17) .
Ni2 N1 2.083(16) .
Ni2 N4 2.087(16) .
Ni2 O2W 2.092(15) .
Ni2 O1W 2.133(15) .
Ni2 O18 2.149(13) .
O1 O20 1.82(3) .
O5 Mo5 1.946(15) 2_544
O9 Mo5 2.38(2) 2_544
O9 Mo3 2.40(2) 2_544
O10 Mo4 1.995(15) 2_544
O13 Mo5 1.948(18) 2_544
O20 Mo4 2.41(2) 2_544
O21 Mo2 2.027(16) 2_544
N1 C2 1.32(2) .
N1 C1 1.35(3) .
N2 C1 1.36(3) .
N2 N3 1.37(3) .
N3 C2 1.33(3) .
N3 C3 1.44(3) .
N4 C7 1.34(3) .
N4 C8 1.38(3) .
N5 C8 1.32(3) .
N5 N6 1.41(3) .
N6 C7 1.34(3) .
N6 C9 1.48(3) .
N7 C17 1.32(3) .
N7 C18 1.41(3) .
N8 C18 1.33(3) .
N8 N9 1.40(3) .
N9 C17 1.31(3) .
N9 C16 1.48(3) .
C3 C4 1.56(3) .
C4 C6 1.35(3) .
C4 C5 1.36(3) .
C5 C6 1.44(3) 2_655
C6 C5 1.44(3) 2_655
C9 C10 1.54(3) .
C10 C15 1.31(3) .
C10 C11 1.42(3) .
C11 C12 1.43(3) 2_455
C12 C13 1.41(3) .
C12 C11 1.43(3) 2_455
C13 C14 1.27(3) .
C13 C16 1.55(3) .
C14 C15 1.41(3) 2_455
C15 C14 1.41(3) 2_455
